data_2211500
loop_
_publ_author_name
'Thompson, Hugh W.'
'Lalancette, Roger A.'
'Kikolski, Elizabeth M.'

_publ_section_title
;
 (+)-14b\a-3-Oxoglycyrrhetinic acid: catemeric hydrogen bonding in a
 non-racemic triterpenoid diketo acid
;
_journal_coeditor_code LH2223
_journal_issue 12
_journal_name_full 'Acta Crystallographica Section E'
_journal_page_first o5482
_journal_page_last o5484
_journal_paper_doi 10.1107/S1600536806045788
_journal_volume 62
_journal_year 2006
_chemical_formula_iupac 'C30 H44 O4'
_chemical_formula_moiety 'C30 H44 O4'
_chemical_formula_sum 'C30 H44 O4'
_chemical_formula_weight 468.65
_chemical_melting_point 598
_chemical_name_common '(+)-14b\a-3-Oxoglycyrrhetinic acid'
_chemical_name_systematic
;
(+)-10,13-dioxo-2\a,4a\b,6a\a,6b\b,9,9,12a\b-heptamethyl-
1,2,3,4,4a,5,6,6a,6 b,7,8,8a\a,9,10,11,12,12a,12b\a,13,14b\a-
eicosahydropicene-2\b-carboxylic acid
;
_space_group_IT_number 1
_symmetry_cell_setting triclinic
_symmetry_space_group_name_Hall 'P 1'
_symmetry_space_group_name_H-M 'P 1'
_atom_sites_solution_hydrogens geom
_atom_sites_solution_primary direct
_atom_sites_solution_secondary difmap
_audit_creation_method SHELXL-97
_cell_angle_alpha 90.085(2)
_cell_angle_beta 96.287(2)
_cell_angle_gamma 114.225(2)
_cell_formula_units_Z 1
_cell_length_a 6.6054(2)
_cell_length_b 7.2228(2)
_cell_length_c 14.5495(3)
_cell_measurement_reflns_used 8622
_cell_measurement_temperature 100(2)
_cell_measurement_theta_max 67.71
_cell_measurement_theta_min 3.06
_cell_volume 628.39(3)
_computing_cell_refinement SMART
_computing_data_collection 'SMART (Bruker, 2000)'
_computing_data_reduction 'SAINT-Plus (Bruker, 2000)'
_computing_molecular_graphics 'SHELXTL (Bruker, 2000)'
_computing_publication_material SHELXTL
_computing_structure_refinement 'SHELXL97 (Sheldrick, 1997)'
_computing_structure_solution 'SHELXS97 (Sheldrick, 1997)'
_diffrn_ambient_temperature 100(2)
_diffrn_measured_fraction_theta_full 0.906
_diffrn_measured_fraction_theta_max 0.906
_diffrn_measurement_device_type 'Bruker SMART CCD APEX-II area-detector'
_diffrn_measurement_method '\f and \w'
_diffrn_radiation_monochromator graphite
_diffrn_radiation_source 'fine-focus sealed tube'
_diffrn_radiation_type CuK\a
_diffrn_radiation_wavelength 1.54178
_diffrn_reflns_av_R_equivalents 0.026
_diffrn_reflns_av_sigmaI/netI 0.034
_diffrn_reflns_limit_h_max 7
_diffrn_reflns_limit_h_min -7
_diffrn_reflns_limit_k_max 8
_diffrn_reflns_limit_k_min -8
_diffrn_reflns_limit_l_max 17
_diffrn_reflns_limit_l_min -17
_diffrn_reflns_number 8622
_diffrn_reflns_theta_full 67.71
_diffrn_reflns_theta_max 67.71
_diffrn_reflns_theta_min 3.06
_diffrn_standards_decay_% 0
_diffrn_standards_number 0
_exptl_absorpt_coefficient_mu 0.627
_exptl_absorpt_correction_T_max 0.945
_exptl_absorpt_correction_T_min 0.843
_exptl_absorpt_correction_type multi-scan
_exptl_absorpt_process_details '(SADABS; Sheldrick, 2001)'
_exptl_crystal_colour colourless
_exptl_crystal_density_diffrn 1.238
_exptl_crystal_density_method 'not measured'
_exptl_crystal_description parallelepiped
_exptl_crystal_F_000 256
_exptl_crystal_size_max 0.28
_exptl_crystal_size_mid 0.14
_exptl_crystal_size_min 0.09
_refine_diff_density_max 0.29
_refine_diff_density_min -0.20
_refine_ls_abs_structure_details 'Flack (1983), 1651 Friedel pairs'
_refine_ls_abs_structure_Flack 0.2(3)
_refine_ls_extinction_expression Fc^*^=kFc[1+0.001xFc^2^\l^3^/sin(2\q)]^-1/4^
_refine_ls_extinction_method none
_refine_ls_goodness_of_fit_ref 1.04
_refine_ls_hydrogen_treatment constr
_refine_ls_matrix_type full
_refine_ls_number_parameters 315
_refine_ls_number_reflns 3702
_refine_ls_number_restraints 3
_refine_ls_restrained_S_all 1.04
_refine_ls_R_factor_all 0.056
_refine_ls_R_factor_gt 0.046
_refine_ls_shift/su_max 0.00
_refine_ls_shift/su_mean 0.00
_refine_ls_structure_factor_coef Fsqd
_refine_ls_weighting_details 'calc w=1/[\s^2^(Fo^2^)+(0.0454P)^2^+0.3681P] where P=(Fo^2^+2Fc^2^)/3'
_refine_ls_weighting_scheme calc
_refine_ls_wR_factor_gt 0.106
_refine_ls_wR_factor_ref 0.113
_reflns_number_gt 3345
_reflns_number_total 3702
_reflns_threshold_expression I>2\s(I)
_cod_data_source_file lh2223.cif
_cod_data_source_block I
_cod_depositor_comments
;
The following automatic conversions were performed:
'_geom_bond_publ_flag' value 'Y' changed to 'y' according to
'/home/saulius/struct/CIF-dictionaries/cif_core.dic' dictionary named
'cif_core.dic' version 2.4.1 from 2010-06-29 (2
times).

'_geom_angle_publ_flag' value 'Y' changed to 'y' according to
'/home/saulius/struct/CIF-dictionaries/cif_core.dic' dictionary named
'cif_core.dic' version 2.4.1 from 2010-06-29 (2 times).

Automatic conversion script
Id: cif_fix_enum 1527 2010-12-29 10:47:43Z saulius 

The following automatic conversions were performed:

'_geom_bond_publ_flag' value 'Y' changed to 'y' according to
/home/saulius/struct/CIF-dictionaries/cif_core.dic dictionary named
'cif_core.dic' version 2.4.1 from 2010-06-29 (2
times).

'_geom_angle_publ_flag' value 'Y' changed to 'y' according
to /home/saulius/struct/CIF-dictionaries/cif_core.dic dictionary
named 'cif_core.dic' version 2.4.1 from 2010-06-29 (2 times).

Automatic conversion script
Id: cif_fix_values 1715 2011-07-08 13:25:40Z adriana 
;
_cod_database_code 2211500
_cod_database_fobs_code 2211500

loop_
_symmetry_equiv_pos_as_xyz
'x, y, z'

loop_
_atom_site_type_symbol
_atom_site_label
_atom_site_fract_x
_atom_site_fract_y
_atom_site_fract_z
_atom_site_U_iso_or_equiv
_atom_site_adp_type
_atom_site_calc_flag
_atom_site_refinement_flags
_atom_site_occupancy
C C1 1.0963(6) 0.3181(5) 0.8084(2) 0.0384(8) Uani d . 1
H H1A 0.9926 0.3822 0.7892 0.046 Uiso calc R 1
H H1B 1.2383 0.3957 0.7827 0.046 Uiso calc R 1
O O1 1.2654(4) -0.0900(3) 0.13736(15) 0.0420(6) Uani d . 1
C C2 1.1424(5) 0.3330(5) 0.9151(2) 0.0362(8) Uani d . 1
O O2 1.0843(4) 0.4036(3) 0.47008(14) 0.0369(5) Uani d . 1
C C3 0.9278(6) 0.1925(5) 0.9563(2) 0.0447(9) Uani d . 1
H H3A 0.9648 0.1871 1.0238 0.054 Uiso calc R 1
H H3B 0.8165 0.2519 0.9472 0.054 Uiso calc R 1
O O3 1.1774(4) 0.6796(4) 0.90149(16) 0.0544(7) Uani d . 1
C C4 0.8252(6) -0.0202(5) 0.9135(2) 0.0485(10) Uani d . 1
H H4A 0.6841 -0.0981 0.9398 0.058 Uiso calc R 1
H H4B 0.9279 -0.0863 0.9305 0.058 Uiso calc R 1
C C4A 0.7751(5) -0.0307(5) 0.8073(2) 0.0396(8) Uani d . 1
O O4 1.2512(4) 0.5752(4) 1.03971(15) 0.0505(7) Uani d . 1
H H4 1.2475 0.6838 1.0582 0.076 Uiso calc R 1
C C5 0.7100(6) -0.2479(5) 0.7720(2) 0.0445(9) Uani d . 1
H H5A 0.5730 -0.3384 0.7980 0.053 Uiso calc R 1
H H5B 0.8309 -0.2902 0.7943 0.053 Uiso calc R 1
C C6 0.6679(6) -0.2742(5) 0.6663(2) 0.0414(9) Uani d . 1
H H6A 0.5336 -0.2503 0.6448 0.050 Uiso calc R 1
H H6B 0.6358 -0.4164 0.6478 0.050 Uiso calc R 1
C C6A 0.8666(5) -0.1293(4) 0.61690(19) 0.0277(6) Uani d . 1
C C6B 0.7869(5) -0.1274(4) 0.51001(19) 0.0274(6) Uani d . 1
C C7 0.7242(5) -0.3363(4) 0.46163(19) 0.0289(7) Uani d . 1
H H7A 0.8391 -0.3863 0.4836 0.035 Uiso calc R 1
H H7B 0.5800 -0.4330 0.4803 0.035 Uiso calc R 1
C C8 0.7034(5) -0.3363(4) 0.3564(2) 0.0313(7) Uani d . 1
H H8A 0.5794 -0.2989 0.3331 0.038 Uiso calc R 1
H H8B 0.6683 -0.4745 0.3306 0.038 Uiso calc R 1
C C8A 0.9209(5) -0.1856(4) 0.32446(19) 0.0287(7) Uani d . 1
H H8A1 1.0413 -0.2154 0.3603 0.034 Uiso calc R 1
C C9 0.9426(5) -0.2203(4) 0.21993(19) 0.0323(7) Uani d . 1
C C10 1.1550(5) -0.0550(4) 0.19087(18) 0.0315(7) Uani d . 1
C C11 1.2240(5) 0.1602(4) 0.2279(2) 0.0318(7) Uani d . 1
H H11A 1.1304 0.2196 0.1925 0.038 Uiso calc R 1
H H11B 1.3814 0.2419 0.2180 0.038 Uiso calc R 1
C C12 1.2017(5) 0.1746(4) 0.33116(18) 0.0286(7) Uani d . 1
H H12A 1.2337 0.3170 0.3492 0.034 Uiso calc R 1
H H12B 1.3152 0.1387 0.3673 0.034 Uiso calc R 1
C C12A 0.9688(5) 0.0350(4) 0.35646(19) 0.0268(7) Uani d . 1
C C12B 0.9836(5) 0.0391(4) 0.46472(18) 0.0249(6) Uani d . 1
H H12C 1.1173 0.0110 0.4854 0.030 Uiso calc R 1
C C13 1.0356(5) 0.2455(4) 0.51112(19) 0.0291(7) Uani d . 1
C C14 1.0400(5) 0.2501(4) 0.61213(19) 0.0308(7) Uani d . 1
H H14 1.1003 0.3796 0.6442 0.037 Uiso calc R 1
C C14A 0.9656(5) 0.0860(4) 0.66254(19) 0.0297(7) Uani d . 1
C C14B 0.9965(5) 0.1019(5) 0.7674(2) 0.0344(7) Uani d . 1
H H14B 1.1057 0.0426 0.7880 0.041 Uiso calc R 1
C C15 1.1923(5) 0.5472(5) 0.9484(2) 0.0373(8) Uani d . 1
C C16 1.3405(6) 0.2824(5) 0.9505(2) 0.0421(8) Uani d . 1
H H16A 1.4762 0.3787 0.9270 0.063 Uiso calc R 1
H H16B 1.3098 0.1439 0.9288 0.063 Uiso calc R 1
H H16C 1.3620 0.2924 1.0184 0.063 Uiso calc R 1
C C17 0.5905(6) 0.0420(6) 0.7776(2) 0.0468(9) Uani d . 1
H H17A 0.5717 0.0469 0.7100 0.070 Uiso calc R 1
H H17B 0.6323 0.1780 0.8058 0.070 Uiso calc R 1
H H17C 0.4496 -0.0525 0.7980 0.070 Uiso calc R 1
C C18 1.0542(6) -0.2055(5) 0.6326(2) 0.0417(8) Uani d . 1
H H18A 1.1874 -0.1104 0.6070 0.062 Uiso calc R 1
H H18B 1.0033 -0.3402 0.6016 0.062 Uiso calc R 1
H H18C 1.0908 -0.2141 0.6991 0.062 Uiso calc R 1
C C19 0.5797(5) -0.0779(5) 0.4975(2) 0.0322(7) Uani d . 1
H H19A 0.5491 -0.0520 0.4325 0.048 Uiso calc R 1
H H19B 0.6081 0.0430 0.5365 0.048 Uiso calc R 1
H H19C 0.4502 -0.1933 0.5156 0.048 Uiso calc R 1
C C20 0.9524(7) -0.4273(5) 0.2079(2) 0.0520(10) Uani d . 1
H H20A 0.9722 -0.4493 0.1436 0.078 Uiso calc R 1
H H20B 0.8129 -0.5350 0.2231 0.078 Uiso calc R 1
H H20C 1.0785 -0.4299 0.2494 0.078 Uiso calc R 1
C C21 0.7467(6) -0.2230(5) 0.1517(2) 0.0408(8) Uani d . 1
H H21A 0.7460 -0.0876 0.1521 0.061 Uiso calc R 1
H H21B 0.6056 -0.3220 0.1701 0.061 Uiso calc R 1
H H21C 0.7634 -0.2611 0.0892 0.061 Uiso calc R 1
C C22 0.7943(5) 0.1076(5) 0.3114(2) 0.0315(7) Uani d . 1
H H22A 0.6464 -0.0064 0.3038 0.047 Uiso calc R 1
H H22B 0.8338 0.1591 0.2506 0.047 Uiso calc R 1
H H22C 0.7914 0.2163 0.3509 0.047 Uiso calc R 1

loop_
_atom_site_aniso_label
_atom_site_aniso_U_11
_atom_site_aniso_U_22
_atom_site_aniso_U_33
_atom_site_aniso_U_12
_atom_site_aniso_U_13
_atom_site_aniso_U_23
C1 0.0376(19) 0.0403(18) 0.0318(17) 0.0094(15) 0.0095(14) -0.0001(13)
O1 0.0504(14) 0.0424(12) 0.0333(12) 0.0170(11) 0.0138(10) -0.0023(9)
C2 0.0300(17) 0.0441(18) 0.0280(16) 0.0089(14) 0.0041(13) -0.0020(13)
O2 0.0513(14) 0.0302(11) 0.0290(10) 0.0151(10) 0.0101(10) 0.0041(8)
C3 0.0382(19) 0.058(2) 0.0262(15) 0.0077(16) 0.0061(14) -0.0012(14)
O3 0.0674(19) 0.0524(15) 0.0367(13) 0.0191(13) 0.0018(12) 0.0014(11)
C4 0.040(2) 0.056(2) 0.0310(17) -0.0005(16) 0.0103(15) 0.0067(15)
C4A 0.0261(17) 0.055(2) 0.0250(15) 0.0031(15) 0.0072(13) 0.0039(13)
O4 0.0661(18) 0.0614(16) 0.0320(12) 0.0359(14) -0.0007(11) -0.0104(10)
C5 0.039(2) 0.049(2) 0.0306(17) 0.0018(16) 0.0064(15) 0.0132(14)
C6 0.046(2) 0.0367(17) 0.0288(16) 0.0035(15) 0.0063(15) 0.0054(12)
C6A 0.0239(15) 0.0341(15) 0.0259(14) 0.0130(13) 0.0014(12) 0.0038(11)
C6B 0.0245(16) 0.0340(14) 0.0232(13) 0.0107(12) 0.0062(12) 0.0031(11)
C7 0.0259(16) 0.0282(15) 0.0303(15) 0.0082(12) 0.0059(12) 0.0060(11)
C8 0.0312(17) 0.0282(14) 0.0306(15) 0.0088(13) 0.0025(12) -0.0003(11)
C8A 0.0311(17) 0.0271(14) 0.0259(14) 0.0102(12) 0.0030(12) 0.0023(11)
C9 0.043(2) 0.0281(15) 0.0258(15) 0.0134(13) 0.0070(13) -0.0006(11)
C10 0.0399(19) 0.0363(16) 0.0198(14) 0.0173(14) 0.0030(13) 0.0032(11)
C11 0.0366(18) 0.0293(14) 0.0265(14) 0.0090(13) 0.0100(13) 0.0045(11)
C12 0.0346(17) 0.0274(14) 0.0233(14) 0.0121(13) 0.0049(13) 0.0031(11)
C12A 0.0275(17) 0.0296(15) 0.0257(14) 0.0136(13) 0.0057(12) 0.0017(11)
C12B 0.0215(16) 0.0277(14) 0.0224(13) 0.0075(12) 0.0003(11) 0.0036(11)
C13 0.0261(17) 0.0306(15) 0.0294(15) 0.0099(13) 0.0056(12) 0.0023(12)
C14 0.0263(17) 0.0338(15) 0.0288(15) 0.0085(13) 0.0050(12) -0.0030(11)
C14A 0.0207(16) 0.0407(16) 0.0242(14) 0.0088(13) 0.0043(12) 0.0027(12)
C14B 0.0287(17) 0.0423(17) 0.0264(15) 0.0087(14) 0.0046(12) 0.0035(12)
C15 0.0293(18) 0.0515(19) 0.0287(16) 0.0138(15) 0.0047(13) -0.0014(14)
C16 0.057(2) 0.0363(17) 0.0324(16) 0.0162(16) 0.0149(15) -0.0006(13)
C17 0.0316(18) 0.065(2) 0.0332(17) 0.0074(16) 0.0126(14) -0.0052(15)
C18 0.054(2) 0.0477(19) 0.0301(16) 0.0304(17) -0.0035(15) 0.0009(13)
C19 0.0274(16) 0.0432(17) 0.0258(14) 0.0139(14) 0.0047(12) 0.0046(12)
C20 0.077(3) 0.0356(18) 0.045(2) 0.0201(18) 0.0277(19) 0.0044(15)
C21 0.0410(19) 0.0430(18) 0.0253(15) 0.0045(15) 0.0026(13) 0.0007(12)
C22 0.0371(17) 0.0339(15) 0.0262(14) 0.0173(13) 0.0040(12) 0.0052(11)

loop_
_atom_type_symbol
_atom_type_description
_atom_type_scat_dispersion_real
_atom_type_scat_dispersion_imag
_atom_type_scat_source
C C 0.0181 0.0091 'International Tables Vol C Tables 4.2.6.8 and 6.1.1.4'
H H 0.0000 0.0000 'International Tables Vol C Tables 4.2.6.8 and 6.1.1.4'
O O 0.0492 0.0322 'International Tables Vol C Tables 4.2.6.8 and 6.1.1.4'

loop_
_geom_angle_atom_site_label_1
_geom_angle_atom_site_label_2
_geom_angle_atom_site_label_3
_geom_angle
_geom_angle_publ_flag
C14B C1 C2 113.5(3) ?
C14B C1 H1A 108.9 ?
C2 C1 H1A 108.9 ?
C14B C1 H1B 108.9 ?
C2 C1 H1B 108.9 ?
H1A C1 H1B 107.7 ?
C15 C2 C16 109.0(3) ?
C15 C2 C1 108.3(3) ?
C16 C2 C1 112.5(3) ?
C15 C2 C3 106.3(3) ?
C16 C2 C3 110.9(3) ?
C1 C2 C3 109.6(3) ?
C4 C3 C2 113.2(3) ?
C4 C3 H3A 108.9 ?
C2 C3 H3A 108.9 ?
C4 C3 H3B 108.9 ?
C2 C3 H3B 108.9 ?
H3A C3 H3B 107.7 ?
C3 C4 C4A 113.8(3) ?
C3 C4 H4A 108.8 ?
C4A C4 H4A 108.8 ?
C3 C4 H4B 108.8 ?
C4A C4 H4B 108.8 ?
H4A C4 H4B 107.7 ?
C5 C4A C17 111.6(3) ?
C5 C4A C4 108.3(3) ?
C17 C4A C4 110.9(3) ?
C5 C4A C14B 106.4(3) ?
C17 C4A C14B 111.4(3) ?
C4 C4A C14B 108.1(2) ?
C15 O4 H4 109.5 ?
C4A C5 C6 112.9(3) ?
C4A C5 H5A 109.0 ?
C6 C5 H5A 109.0 ?
C4A C5 H5B 109.0 ?
C6 C5 H5B 109.0 ?
H5A C5 H5B 107.8 ?
C5 C6 C6A 113.9(3) ?
C5 C6 H6A 108.8 ?
C6A C6 H6A 108.8 ?
C5 C6 H6B 108.8 ?
C6A C6 H6B 108.8 ?
H6A C6 H6B 107.7 ?
C14A C6A C18 105.8(2) ?
C14A C6A C6 110.8(2) ?
C18 C6A C6 107.3(3) ?
C14A C6A C6B 110.9(2) ?
C18 C6A C6B 112.0(2) ?
C6 C6A C6B 110.0(2) ?
C7 C6B C19 108.3(2) ?
C7 C6B C12B 109.6(2) ?
C19 C6B C12B 109.6(2) ?
C7 C6B C6A 110.5(2) ?
C19 C6B C6A 110.3(2) ?
C12B C6B C6A 108.6(2) ?
C8 C7 C6B 114.4(2) ?
C8 C7 H7A 108.7 ?
C6B C7 H7A 108.7 ?
C8 C7 H7B 108.7 ?
C6B C7 H7B 108.7 ?
H7A C7 H7B 107.6 ?
C7 C8 C8A 110.5(2) ?
C7 C8 H8A 109.6 ?
C8A C8 H8A 109.6 ?
C7 C8 H8B 109.6 ?
C8A C8 H8B 109.6 ?
H8A C8 H8B 108.1 ?
C8 C8A C12A 110.7(2) ?
C8 C8A C9 113.9(2) ?
C12A C8A C9 116.1(2) ?
C8 C8A H8A1 105.0 ?
C12A C8A H8A1 105.0 ?
C9 C8A H8A1 105.0 ?
C10 C9 C20 109.0(3) ?
C10 C9 C21 106.8(2) ?
C20 C9 C21 107.2(3) ?
C10 C9 C8A 111.0(2) ?
C20 C9 C8A 108.2(2) ?
C21 C9 C8A 114.4(3) ?
O1 C10 C11 119.4(3) ?
O1 C10 C9 122.4(3) ?
C11 C10 C9 118.2(2) ?
C10 C11 C12 113.1(2) ?
C10 C11 H11A 108.9 ?
C12 C11 H11A 108.9 ?
C10 C11 H11B 108.9 ?
C12 C11 H11B 108.9 ?
H11A C11 H11B 107.8 ?
C11 C12 C12A 113.5(2) ?
C11 C12 H12A 108.9 ?
C12A C12 H12A 108.9 ?
C11 C12 H12B 108.9 ?
C12A C12 H12B 108.9 ?
H12A C12 H12B 107.7 ?
C22 C12A C12 109.5(2) ?
C22 C12A C8A 113.0(2) ?
C12 C12A C8A 107.5(2) ?
C22 C12A C12B 112.8(2) ?
C12 C12A C12B 107.4(2) ?
C8A C12A C12B 106.2(2) ?
C13 C12B C12A 114.9(2) ?
C13 C12B C6B 108.4(2) ?
C12A C12B C6B 118.0(2) ?
C13 C12B H12C 104.6 ?
C12A C12B H12C 104.6 ?
C6B C12B H12C 104.6 ?
O2 C13 C14 120.0(3) ?
O2 C13 C12B 124.2(2) ?
C14 C13 C12B 115.7(2) ?
C14A C14 C13 125.0(3) ?
C14A C14 H14 117.5 ?
C13 C14 H14 117.5 ?
C14 C14A C14B 122.0(3) ?
C14 C14A C6A 121.2(2) ?
C14B C14A C6A 116.5(2) ?
C1 C14B C14A 114.0(2) ?
C1 C14B C4A 111.5(3) ?
C14A C14B C4A 111.3(2) ?
C1 C14B H14B 106.5 ?
C14A C14B H14B 106.5 ?
C4A C14B H14B 106.5 ?
O3 C15 O4 122.1(3) ?
O3 C15 C2 126.4(3) y
O4 C15 C2 111.5(3) y
C2 C16 H16A 109.5 ?
C2 C16 H16B 109.5 ?
H16A C16 H16B 109.5 ?
C2 C16 H16C 109.5 ?
H16A C16 H16C 109.5 ?
H16B C16 H16C 109.5 ?
C4A C17 H17A 109.5 ?
C4A C17 H17B 109.5 ?
H17A C17 H17B 109.5 ?
C4A C17 H17C 109.5 ?
H17A C17 H17C 109.5 ?
H17B C17 H17C 109.5 ?
C6A C18 H18A 109.5 ?
C6A C18 H18B 109.5 ?
H18A C18 H18B 109.5 ?
C6A C18 H18C 109.5 ?
H18A C18 H18C 109.5 ?
H18B C18 H18C 109.5 ?
C6B C19 H19A 109.5 ?
C6B C19 H19B 109.5 ?
H19A C19 H19B 109.5 ?
C6B C19 H19C 109.5 ?
H19A C19 H19C 109.5 ?
H19B C19 H19C 109.5 ?
C9 C20 H20A 109.5 ?
C9 C20 H20B 109.5 ?
H20A C20 H20B 109.5 ?
C9 C20 H20C 109.5 ?
H20A C20 H20C 109.5 ?
H20B C20 H20C 109.5 ?
C9 C21 H21A 109.5 ?
C9 C21 H21B 109.5 ?
H21A C21 H21B 109.5 ?
C9 C21 H21C 109.5 ?
H21A C21 H21C 109.5 ?
H21B C21 H21C 109.5 ?
C12A C22 H22A 109.5 ?
C12A C22 H22B 109.5 ?
H22A C22 H22B 109.5 ?
C12A C22 H22C 109.5 ?
H22A C22 H22C 109.5 ?
H22B C22 H22C 109.5 ?

loop_
_geom_bond_atom_site_label_1
_geom_bond_atom_site_label_2
_geom_bond_distance
_geom_bond_publ_flag
C1 C14B 1.515(4) ?
C1 C2 1.544(4) ?
C1 H1A 0.9900 ?
C1 H1B 0.9900 ?
O1 C10 1.215(3) ?
C2 C15 1.510(4) ?
C2 C16 1.535(5) ?
C2 C3 1.551(4) ?
O2 C13 1.227(3) ?
C3 C4 1.502(5) ?
C3 H3A 0.9900 ?
C3 H3B 0.9900 ?
O3 C15 1.206(4) y
C4 C4A 1.540(4) ?
C4 H4A 0.9900 ?
C4 H4B 0.9900 ?
C4A C5 1.519(5) ?
C4A C17 1.536(5) ?
C4A C14B 1.558(4) ?
O4 C15 1.334(4) y
O4 H4 0.8400 ?
C5 C6 1.529(4) ?
C5 H5A 0.9900 ?
C5 H5B 0.9900 ?
C6 C6A 1.555(4) ?
C6 H6A 0.9900 ?
C6 H6B 0.9900 ?
C6A C14A 1.534(4) ?
C6A C18 1.545(5) ?
C6A C6B 1.588(4) ?
C6B C7 1.538(4) ?
C6B C19 1.543(5) ?
C6B C12B 1.574(3) ?
C7 C8 1.522(4) ?
C7 H7A 0.9900 ?
C7 H7B 0.9900 ?
C8 C8A 1.526(4) ?
C8 H8A 0.9900 ?
C8 H8B 0.9900 ?
C8A C12A 1.552(4) ?
C8A C9 1.572(4) ?
C8A H8A1 1.0000 ?
C9 C10 1.527(4) ?
C9 C20 1.534(4) ?
C9 C21 1.536(5) ?
C10 C11 1.508(4) ?
C11 C12 1.533(4) ?
C11 H11A 0.9900 ?
C11 H11B 0.9900 ?
C12 C12A 1.540(4) ?
C12 H12A 0.9900 ?
C12 H12B 0.9900 ?
C12A C22 1.538(4) ?
C12A C12B 1.567(4) ?
C12B C13 1.524(4) ?
C12B H12C 1.0000 ?
C13 C14 1.467(4) ?
C14 C14A 1.337(4) ?
C14 H14 0.9500 ?
C14A C14B 1.515(4) ?
C14B H14B 1.0000 ?
C16 H16A 0.9800 ?
C16 H16B 0.9800 ?
C16 H16C 0.9800 ?
C17 H17A 0.9800 ?
C17 H17B 0.9800 ?
C17 H17C 0.9800 ?
C18 H18A 0.9800 ?
C18 H18B 0.9800 ?
C18 H18C 0.9800 ?
C19 H19A 0.9800 ?
C19 H19B 0.9800 ?
C19 H19C 0.9800 ?
C20 H20A 0.9800 ?
C20 H20B 0.9800 ?
C20 H20C 0.9800 ?
C21 H21A 0.9800 ?
C21 H21B 0.9800 ?
C21 H21C 0.9800 ?
C22 H22A 0.9800 ?
C22 H22B 0.9800 ?
C22 H22C 0.9800 ?

loop_
_geom_hbond_atom_site_label_D
_geom_hbond_atom_site_label_H
_geom_hbond_atom_site_label_A
_geom_hbond_site_symmetry_A
_geom_hbond_distance_DH
_geom_hbond_distance_HA
_geom_hbond_distance_DA
_geom_hbond_angle_DHA
_geom_hbond_publ_flag
O4 H4 O1 1_566 0.84 1.95 2.766(3) 163 yes
C7 H7A O2 1_545 0.99 2.66 3.579(4) 155 yes
C17 H17C O3 1_445 0.98 2.64 3.575(4) 159 yes
C20 H20A O4 1_544 0.98 2.46 3.304(4) 144 yes
C21 H21B O4 1_444 0.98 2.69 3.225(4) 115 yes

loop_
_geom_torsion_atom_site_label_1
_geom_torsion_atom_site_label_2
_geom_torsion_atom_site_label_3
_geom_torsion_atom_site_label_4
_geom_torsion
C14B C1 C2 C15 -167.8(3)
C14B C1 C2 C16 71.6(3)
C14B C1 C2 C3 -52.2(4)
C15 C2 C3 C4 167.1(3)
C16 C2 C3 C4 -74.5(4)
C1 C2 C3 C4 50.3(4)
C2 C3 C4 C4A -54.6(4)
C3 C4 C4A C5 170.5(3)
C3 C4 C4A C17 -66.7(4)
C3 C4 C4A C14B 55.7(4)
C17 C4A C5 C6 60.6(3)
C4 C4A C5 C6 -177.1(3)
C14B C4A C5 C6 -61.1(4)
C4A C5 C6 C6A 55.0(4)
C5 C6 C6A C14A -42.7(4)
C5 C6 C6A C18 72.3(3)
C5 C6 C6A C6B -165.7(3)
C14A C6A C6B C7 170.7(3)
C18 C6A C6B C7 52.8(3)
C6 C6A C6B C7 -66.3(3)
C14A C6A C6B C19 -69.6(3)
C18 C6A C6B C19 172.5(3)
C6 C6A C6B C19 53.4(3)
C14A C6A C6B C12B 50.6(3)
C18 C6A C6B C12B -67.3(3)
C6 C6A C6B C12B 173.5(3)
C19 C6B C7 C8 74.0(3)
C12B C6B C7 C8 -45.5(3)
C6A C6B C7 C8 -165.1(2)
C6B C7 C8 C8A 57.2(3)
C7 C8 C8A C12A -64.4(3)
C7 C8 C8A C9 162.6(2)
C8 C8A C9 C10 175.7(3)
C12A C8A C9 C10 45.4(4)
C8 C8A C9 C20 -64.7(4)
C12A C8A C9 C20 165.0(3)
C8 C8A C9 C21 54.7(3)
C12A C8A C9 C21 -75.7(3)
C20 C9 C10 O1 24.1(4)
C21 C9 C10 O1 -91.3(3)
C8A C9 C10 O1 143.3(3)
C20 C9 C10 C11 -158.0(3)
C21 C9 C10 C11 86.5(3)
C8A C9 C10 C11 -38.9(4)
O1 C10 C11 C12 -138.8(3)
C9 C10 C11 C12 43.3(4)
C10 C11 C12 C12A -52.6(4)
C11 C12 C12A C22 -66.4(3)
C11 C12 C12A C8A 56.8(3)
C11 C12 C12A C12B 170.8(2)
C8 C8A C12A C22 -65.1(3)
C9 C8A C12A C22 66.8(3)
C8 C8A C12A C12 173.9(2)
C9 C8A C12A C12 -54.2(3)
C8 C8A C12A C12B 59.1(3)
C9 C8A C12A C12B -169.0(2)
C22 C12A C12B C13 -57.0(3)
C12 C12A C12B C13 63.8(3)
C8A C12A C12B C13 178.7(3)
C22 C12A C12B C6B 73.0(3)
C12 C12A C12B C6B -166.2(2)
C8A C12A C12B C6B -51.3(3)
C7 C6B C12B C13 177.6(2)
C19 C6B C12B C13 58.9(3)
C6A C6B C12B C13 -61.7(3)
C7 C6B C12B C12A 44.7(3)
C19 C6B C12B C12A -74.0(3)
C6A C6B C12B C12A 165.4(2)
C12A C12B C13 O2 -6.8(4)
C6B C12B C13 O2 -141.4(3)
C12A C12B C13 C14 177.3(2)
C6B C12B C13 C14 42.8(3)
O2 C13 C14 C14A 171.8(3)
C12B C13 C14 C14A -12.2(4)
C13 C14 C14A C14B 173.8(3)
C13 C14 C14A C6A 0.3(5)
C18 C6A C14A C14 101.0(3)
C6 C6A C14A C14 -143.0(3)
C6B C6A C14A C14 -20.6(4)
C18 C6A C14A C14B -72.7(3)
C6 C6A C14A C14B 43.2(4)
C6B C6A C14A C14B 165.7(2)
C2 C1 C14B C14A -175.9(3)
C2 C1 C14B C4A 57.0(4)
C14 C14A C14B C1 5.9(4)
C6A C14A C14B C1 179.6(3)
C14 C14A C14B C4A 133.0(3)
C6A C14A C14B C4A -53.3(4)
C5 C4A C14B C1 -172.1(3)
C17 C4A C14B C1 66.0(3)
C4 C4A C14B C1 -56.0(4)
C5 C4A C14B C14A 59.3(4)
C17 C4A C14B C14A -62.5(3)
C4 C4A C14B C14A 175.4(3)
C16 C2 C15 O3 129.6(4)
C1 C2 C15 O3 6.8(5)
C3 C2 C15 O3 -110.8(4)
C16 C2 C15 O4 -52.3(3)
C1 C2 C15 O4 -175.0(3)
C3 C2 C15 O4 67.3(3)

loop_
_cod_related_entry_id
_cod_related_entry_database
_cod_related_entry_code
1 ChemSpider 200163
